data_7049507
loop_
_publ_author_name
'Plajer, Alex J.'
'Kopf, Sara'
'Colebatch, Annie L.'
'Bond, Andrew D.'
'Wright, Dominic S.'
'Garc\'ia-Rodr\'iguez, Ra\'ul'

_publ_section_title
;
 Deprotonation, insertion and isomerisation in the post-functionalisation
 of tris-pyridyl aluminates.
;
_journal_issue 17
_journal_name_full 'Dalton transactions (Cambridge, England : 2003)'
_journal_page_first 5692
_journal_page_last 5697
_journal_paper_doi 10.1039/c9dt00869a
_journal_volume 48
_journal_year 2019
_chemical_formula_moiety 'C54 H58 Li2 N6 O2 Al2, 4(C7 H8)'
_chemical_formula_sum 'C82 H90 Al2 Li2 N6 O2'
_chemical_formula_weight 1259.43
_space_group_crystal_system triclinic
_space_group_IT_number 2
_space_group_name_Hall '-P 1'
_space_group_name_H-M_alt 'P -1'
_symmetry_space_group_name_Hall '-P 1'
_symmetry_space_group_name_H-M 'P -1'
_atom_sites_solution_hydrogens geom
_audit_creation_method SHELXL-2018/1
_audit_update_record
;
2019-02-15 deposited with the CCDC.    2019-03-26 downloaded from the CCDC.
;
_cell_angle_alpha 72.5308(19)
_cell_angle_beta 75.6187(18)
_cell_angle_gamma 68.8699(16)
_cell_formula_units_Z 1
_cell_length_a 10.7764(4)
_cell_length_b 11.6195(4)
_cell_length_c 15.5555(6)
_cell_measurement_reflns_used 9812
_cell_measurement_temperature 180(2)
_cell_measurement_theta_max 66.82
_cell_measurement_theta_min 3.02
_cell_volume 1711.41(11)
_computing_cell_refinement 'SAINT (Bruker, 2016)'
_computing_data_collection 'APEX3 (Bruker, 2016)'
_computing_data_reduction SAINT
_computing_molecular_graphics 'Mercury (Macrae et al., 2008)'
_computing_publication_material SHELXL
_computing_structure_refinement 'SHELXL (Sheldrick, 2015)'
_computing_structure_solution 'SHELXT (Sheldrick, 2015)'
_diffrn_ambient_temperature 180(2)
_diffrn_measured_fraction_theta_full 0.982
_diffrn_measured_fraction_theta_max 0.982
_diffrn_measurement_device_type 'Bruker D8-QUEST PHOTON-100'
_diffrn_measurement_method '\w and \f-scans'
_diffrn_radiation_type CuK\a
_diffrn_radiation_wavelength 1.54178
_diffrn_reflns_av_R_equivalents 0.0585
_diffrn_reflns_av_unetI/netI 0.0380
_diffrn_reflns_Laue_measured_fraction_full 0.982
_diffrn_reflns_Laue_measured_fraction_max 0.982
_diffrn_reflns_limit_h_max 12
_diffrn_reflns_limit_h_min -11
_diffrn_reflns_limit_k_max 13
_diffrn_reflns_limit_k_min -13
_diffrn_reflns_limit_l_max 18
_diffrn_reflns_limit_l_min -18
_diffrn_reflns_number 34421
_diffrn_reflns_point_group_measured_fraction_full 0.982
_diffrn_reflns_point_group_measured_fraction_max 0.982
_diffrn_reflns_theta_full 66.993
_diffrn_reflns_theta_max 66.993
_diffrn_reflns_theta_min 3.016
_diffrn_source 'Incoatec I\mS Cu microsource'
_exptl_absorpt_coefficient_mu 0.790
_exptl_absorpt_correction_T_max 0.7528
_exptl_absorpt_correction_T_min 0.5477
_exptl_absorpt_correction_type multi-scan
_exptl_absorpt_process_details 'SADABS (Bruker, 2014)'
_exptl_crystal_colour colourless
_exptl_crystal_density_diffrn 1.222
_exptl_crystal_description lath
_exptl_crystal_F_000 672
_exptl_crystal_size_max 0.250
_exptl_crystal_size_mid 0.120
_exptl_crystal_size_min 0.080
_platon_squeeze_details
;
The data prior to SQUEEZE indicate two toluene sites per asymmetric unit
(= four per unit cell). These occupy layers in the ab planes and there must
be alternative orientations for these layers relative to the layers of
complexes. The diffraction pattern shows clear streaking along c* indicative
of layer stacking disorder. It also shows possible modulation peaks in the 
hk planes, but interpretation of these was not attempted. This could be an 
interesting system for further study, but we were interested solely in the
chemical interpretation (which is clear).
;
_refine_diff_density_max 0.380
_refine_diff_density_min -0.251
_refine_diff_density_rms 0.047
_refine_ls_extinction_method none
_refine_ls_goodness_of_fit_ref 1.058
_refine_ls_hydrogen_treatment constr
_refine_ls_matrix_type full
_refine_ls_number_parameters 302
_refine_ls_number_reflns 5992
_refine_ls_number_restraints 0
_refine_ls_restrained_S_all 1.058
_refine_ls_R_factor_all 0.0667
_refine_ls_R_factor_gt 0.0563
_refine_ls_shift/su_max 0.000
_refine_ls_shift/su_mean 0.000
_refine_ls_structure_factor_coef Fsqd
_refine_ls_weighting_details 'w=1/[\s^2^(Fo^2^)+(0.0687P)^2^+1.3001P] where P=(Fo^2^+2Fc^2^)/3'
_refine_ls_weighting_scheme calc
_refine_ls_wR_factor_gt 0.1466
_refine_ls_wR_factor_ref 0.1550
_reflns_Friedel_coverage 0.000
_reflns_number_gt 4995
_reflns_number_total 5992
_reflns_threshold_expression 'I > 2\s(I)'
_cod_data_source_file c9dt00869a2.cif
_cod_data_source_block DW_B2_0295_sq
_cod_depositor_comments 'Adding full bibliography for 7049506--7049509.cif.'
_cod_database_code 7049507
_cambridge_user_name 'Alex Plajer'
_cambridge_user_crsid ajp233
_cambridge_supervisor_name 'Dominic Wright'
_cambridge_supervisor_crsid dsw1000
_cambridge_crystallographer_name 'Andrew Bond'
_cambridge_crystallographer_crsid adb29
_cambridge_sample_id AP-4
_cambridge_data_id DW_B2_0295
_shelx_space_group_comment
;
The symmetry employed for this shelxl refinement is uniquely defined
by the following loop, which should always be used as a source of
symmetry information in preference to the above space-group names.
They are only intended as comments.
;
_shelx_estimated_absorpt_t_min 0.827
_shelx_estimated_absorpt_t_max 0.939
_platon_squeeze_void_probe_radius 1.20

loop_
_space_group_symop_operation_xyz
'x, y, z'
'-x, -y, -z'

loop_
_atom_site_label
_atom_site_type_symbol
_atom_site_fract_x
_atom_site_fract_y
_atom_site_fract_z
_atom_site_U_iso_or_equiv
_atom_site_adp_type
_atom_site_occupancy
_atom_site_site_symmetry_order
_atom_site_calc_flag
_atom_site_refinement_flags_posn
_atom_site_refinement_flags_adp
Al1 Al 0.77426(6) 0.59525(6) 0.61814(4) 0.02583(17) Uani 1 1 d . .
Li1 Li 0.9394(4) 0.4120(3) 0.4899(2) 0.0278(7) Uani 1 1 d . .
O1 O 0.84991(13) 0.58620(12) 0.50054(9) 0.0240(3) Uani 1 1 d . .
N1 N 0.86834(16) 0.31658(15) 0.61312(12) 0.0257(4) Uani 1 1 d . .
N2 N 0.98382(17) 0.36108(15) 0.37000(11) 0.0253(4) Uani 1 1 d . .
N3 N 0.73191(17) 0.81648(15) 0.52543(13) 0.0294(4) Uani 1 1 d . .
C1 C 0.5756(2) 0.6376(2) 0.66094(16) 0.0335(5) Uani 1 1 d . .
H1A H 0.533525 0.726759 0.630168 0.040 Uiso 1 1 calc R U
H1B H 0.542392 0.584027 0.638994 0.040 Uiso 1 1 calc R U
C2 C 0.5229(3) 0.6229(3) 0.76313(19) 0.0522(7) Uani 1 1 d . .
H2A H 0.425308 0.638683 0.773913 0.078 Uiso 1 1 calc R U
H2B H 0.542955 0.684021 0.785088 0.078 Uiso 1 1 calc R U
H2C H 0.566802 0.536560 0.795910 0.078 Uiso 1 1 calc R U
C3 C 0.8317(2) 0.4002(2) 0.66893(14) 0.0272(4) Uani 1 1 d . .
C4 C 0.8274(3) 0.3490(2) 0.76278(17) 0.0453(6) Uani 1 1 d . .
H4 H 0.806848 0.404427 0.801983 0.054 Uiso 1 1 calc R U
C5 C 0.8519(3) 0.2211(3) 0.80040(18) 0.0579(8) Uani 1 1 d . .
H5 H 0.847339 0.188672 0.864517 0.069 Uiso 1 1 calc R U
C6 C 0.8834(3) 0.1408(2) 0.74266(18) 0.0486(6) Uani 1 1 d . .
H6 H 0.898733 0.052318 0.766789 0.058 Uiso 1 1 calc R U
C7 C 0.8923(2) 0.1906(2) 0.64973(15) 0.0316(5) Uani 1 1 d . .
C8 C 0.9308(3) 0.1064(2) 0.58432(18) 0.0424(6) Uani 1 1 d . .
H8A H 0.980005 0.019853 0.613504 0.064 Uiso 1 1 calc R U
H8B H 0.988110 0.138373 0.529508 0.064 Uiso 1 1 calc R U
H8C H 0.849186 0.106198 0.567307 0.064 Uiso 1 1 calc R U
C9 C 1.1078(2) 0.3610(2) 0.32155(14) 0.0288(5) Uani 1 1 d . .
C10 C 1.1423(3) 0.3326(3) 0.23577(17) 0.0460(6) Uani 1 1 d . .
H10 H 1.228512 0.332182 0.201103 0.055 Uiso 1 1 calc R U
C11 C 1.0528(3) 0.3051(3) 0.20052(18) 0.0544(7) Uani 1 1 d . .
H11 H 1.076771 0.286366 0.142071 0.065 Uiso 1 1 calc R U
C12 C 0.9296(3) 0.3055(3) 0.25125(17) 0.0462(6) Uani 1 1 d . .
H12 H 0.867218 0.285923 0.228640 0.055 Uiso 1 1 calc R U
C13 C 0.8958(2) 0.3346(2) 0.33599(15) 0.0314(5) Uani 1 1 d . .
C14 C 0.7614(2) 0.3386(2) 0.39282(17) 0.0411(6) Uani 1 1 d . .
H14A H 0.697865 0.346791 0.354247 0.062 Uiso 1 1 calc R U
H14B H 0.728444 0.411437 0.420841 0.062 Uiso 1 1 calc R U
H14C H 0.769480 0.260188 0.440730 0.062 Uiso 1 1 calc R U
C15 C 0.8187(2) 0.68007(18) 0.41934(14) 0.0257(4) Uani 1 1 d . .
H15 H 0.903805 0.674399 0.374383 0.031 Uiso 1 1 calc R U
C16 C 0.76560(19) 0.81238(18) 0.43806(15) 0.0259(4) Uani 1 1 d . .
C17 C 0.7523(2) 0.9196(2) 0.36596(17) 0.0363(5) Uani 1 1 d . .
H17 H 0.779133 0.912590 0.304306 0.044 Uiso 1 1 calc R U
C18 C 0.6987(3) 1.0365(2) 0.38776(19) 0.0440(6) Uani 1 1 d . .
H18 H 0.688298 1.112226 0.340878 0.053 Uiso 1 1 calc R U
C19 C 0.6605(2) 1.0424(2) 0.47791(19) 0.0419(6) Uani 1 1 d . .
H19 H 0.622043 1.122529 0.493386 0.050 Uiso 1 1 calc R U
C20 C 0.6781(2) 0.9318(2) 0.54632(17) 0.0367(5) Uani 1 1 d . .
C21 C 0.6386(3) 0.9356(2) 0.64429(19) 0.0496(7) Uani 1 1 d . .
H21A H 0.579601 1.020813 0.649704 0.074 Uiso 1 1 calc R U
H21B H 0.719433 0.914967 0.671079 0.074 Uiso 1 1 calc R U
H21C H 0.590590 0.873677 0.676651 0.074 Uiso 1 1 calc R U
C22 C 0.7153(2) 0.66484(18) 0.37498(15) 0.0301(5) Uani 1 1 d . .
C23 C 0.7472(3) 0.6589(3) 0.28448(18) 0.0570(8) Uani 1 1 d . .
H23 H 0.834501 0.658522 0.251993 0.068 Uiso 1 1 calc R U
C24 C 0.6519(4) 0.6536(4) 0.2404(2) 0.0843(13) Uani 1 1 d . .
H24 H 0.674715 0.648288 0.178347 0.101 Uiso 1 1 calc R U
C25 C 0.5244(3) 0.6560(3) 0.2873(2) 0.0680(10) Uani 1 1 d . .
H25 H 0.458591 0.654970 0.256874 0.082 Uiso 1 1 calc R U
C26 C 0.4924(3) 0.6598(2) 0.3778(2) 0.0488(7) Uani 1 1 d . .
H26 H 0.405460 0.658963 0.410332 0.059 Uiso 1 1 calc R U
C27 C 0.5877(2) 0.6650(2) 0.42175(19) 0.0396(6) Uani 1 1 d . .
H27 H 0.565087 0.668565 0.484135 0.048 Uiso 1 1 calc R U

loop_
_atom_site_aniso_label
_atom_site_aniso_U_11
_atom_site_aniso_U_22
_atom_site_aniso_U_33
_atom_site_aniso_U_23
_atom_site_aniso_U_13
_atom_site_aniso_U_12
Al1 0.0157(3) 0.0285(3) 0.0359(3) -0.0123(3) -0.0032(2) -0.0067(2)
Li1 0.0305(19) 0.0239(16) 0.0300(18) -0.0083(14) -0.0035(14) -0.0086(14)
O1 0.0211(7) 0.0188(6) 0.0320(7) -0.0057(5) -0.0091(6) -0.0027(5)
N1 0.0179(9) 0.0255(8) 0.0359(9) -0.0050(7) -0.0074(7) -0.0090(7)
N2 0.0231(9) 0.0244(8) 0.0325(9) -0.0083(7) -0.0062(7) -0.0097(7)
N3 0.0189(9) 0.0224(8) 0.0483(11) -0.0093(8) -0.0060(7) -0.0068(7)
C1 0.0180(11) 0.0277(11) 0.0521(14) -0.0100(10) -0.0012(9) -0.0063(8)
C2 0.0270(14) 0.0595(17) 0.0614(17) -0.0118(13) 0.0053(11) -0.0134(12)
C3 0.0161(10) 0.0352(11) 0.0300(11) -0.0073(9) -0.0060(8) -0.0062(8)
C4 0.0469(16) 0.0454(14) 0.0380(13) -0.0113(11) -0.0120(11) -0.0031(11)
C5 0.072(2) 0.0499(16) 0.0317(13) 0.0053(11) -0.0104(13) -0.0056(14)
C6 0.0528(17) 0.0341(13) 0.0484(15) 0.0063(11) -0.0124(12) -0.0114(11)
C7 0.0234(11) 0.0278(10) 0.0434(12) -0.0015(9) -0.0118(9) -0.0090(9)
C8 0.0461(15) 0.0288(11) 0.0590(16) -0.0097(11) -0.0178(12) -0.0137(10)
C9 0.0268(11) 0.0313(11) 0.0305(11) -0.0117(9) -0.0021(8) -0.0097(9)
C10 0.0396(15) 0.0671(17) 0.0398(13) -0.0237(12) 0.0029(11) -0.0232(13)
C11 0.0601(18) 0.078(2) 0.0419(14) -0.0330(14) -0.0049(13) -0.0269(15)
C12 0.0481(16) 0.0611(16) 0.0476(14) -0.0206(12) -0.0152(12) -0.0265(13)
C13 0.0303(12) 0.0299(11) 0.0405(12) -0.0077(9) -0.0133(9) -0.0122(9)
C14 0.0309(13) 0.0485(14) 0.0517(14) -0.0069(11) -0.0112(10) -0.0220(11)
C15 0.0204(10) 0.0210(9) 0.0339(11) -0.0019(8) -0.0093(8) -0.0047(8)
C16 0.0144(10) 0.0212(10) 0.0422(12) -0.0040(8) -0.0096(8) -0.0052(8)
C17 0.0313(13) 0.0276(11) 0.0474(13) -0.0015(10) -0.0126(10) -0.0077(9)
C18 0.0392(14) 0.0214(11) 0.0651(17) 0.0023(10) -0.0142(12) -0.0084(10)
C19 0.0349(13) 0.0202(10) 0.0695(17) -0.0106(11) -0.0079(12) -0.0074(9)
C20 0.0232(12) 0.0258(11) 0.0614(15) -0.0151(10) -0.0032(10) -0.0061(9)
C21 0.0496(16) 0.0328(12) 0.0644(17) -0.0223(12) 0.0030(13) -0.0094(11)
C22 0.0313(12) 0.0198(9) 0.0412(12) 0.0009(8) -0.0177(9) -0.0086(8)
C23 0.0643(19) 0.083(2) 0.0387(14) 0.0093(13) -0.0199(13) -0.0520(17)
C24 0.108(3) 0.137(3) 0.0405(16) 0.0132(18) -0.0328(18) -0.089(3)
C25 0.076(2) 0.074(2) 0.073(2) 0.0202(16) -0.0513(18) -0.0498(18)
C26 0.0304(14) 0.0405(13) 0.083(2) -0.0113(13) -0.0273(13) -0.0101(11)
C27 0.0276(12) 0.0326(12) 0.0635(16) -0.0187(11) -0.0157(11) -0.0032(9)

loop_
_atom_type_symbol
_atom_type_description
_atom_type_scat_dispersion_real
_atom_type_scat_dispersion_imag
_atom_type_scat_source
C C 0.0181 0.0091 'International Tables Vol C Tables 4.2.6.8 and 6.1.1.4'
H H 0.0000 0.0000 'International Tables Vol C Tables 4.2.6.8 and 6.1.1.4'
Li Li 0.0008 0.0003 'International Tables Vol C Tables 4.2.6.8 and 6.1.1.4'
N N 0.0311 0.0180 'International Tables Vol C Tables 4.2.6.8 and 6.1.1.4'
O O 0.0492 0.0322 'International Tables Vol C Tables 4.2.6.8 and 6.1.1.4'
Al Al 0.2130 0.2455 'International Tables Vol C Tables 4.2.6.8 and 6.1.1.4'

loop_
_geom_angle_atom_site_label_1
_geom_angle_atom_site_label_2
_geom_angle_atom_site_label_3
_geom_angle
_geom_angle_site_symmetry_1
_geom_angle_site_symmetry_3
O1 Al1 C1 122.70(9) . .
O1 Al1 C9 111.06(8) . 2_766
C1 Al1 C9 120.63(9) . 2_766
O1 Al1 C3 94.44(7) . .
C1 Al1 C3 99.83(9) . .
C9 Al1 C3 99.25(8) 2_766 .
O1 Al1 Li1 47.81(8) . 2_766
C1 Al1 Li1 165.29(10) . 2_766
C9 Al1 Li1 64.23(9) 2_766 2_766
C3 Al1 Li1 92.65(8) . 2_766
O1 Al1 Li1 35.31(7) . .
C1 Al1 Li1 125.14(9) . .
C9 Al1 Li1 112.92(9) 2_766 .
C3 Al1 Li1 59.15(8) . .
Li1 Al1 Li1 55.81(11) 2_766 .
O1 Li1 N2 122.54(18) . .
O1 Li1 N1 100.92(16) . .
N2 Li1 N1 126.87(18) . .
O1 Li1 O1 94.12(14) . 2_766
N2 Li1 O1 99.28(15) . 2_766
N1 Li1 O1 107.04(16) . 2_766
O1 Li1 C3 73.82(12) . .
N2 Li1 C3 155.44(17) . .
N1 Li1 C3 29.50(8) . .
O1 Li1 C3 97.36(13) 2_766 .
O1 Li1 Li1 52.51(11) . 2_766
N2 Li1 Li1 119.1(2) . 2_766
N1 Li1 Li1 111.05(19) . 2_766
O1 Li1 Li1 41.61(10) 2_766 2_766
C3 Li1 Li1 85.20(15) . 2_766
O1 Li1 Al1 105.74(14) . 2_766
N2 Li1 Al1 64.46(10) . 2_766
N1 Li1 Al1 134.37(16) . 2_766
O1 Li1 Al1 35.68(6) 2_766 2_766
C3 Li1 Al1 132.83(13) . 2_766
Li1 Li1 Al1 62.25(12) 2_766 2_766
O1 Li1 Al1 32.93(7) . .
N2 Li1 Al1 152.19(16) . .
N1 Li1 Al1 68.81(10) . .
O1 Li1 Al1 96.38(11) 2_766 .
C3 Li1 Al1 40.89(6) . .
Li1 Li1 Al1 61.94(11) 2_766 .
Al1 Li1 Al1 124.19(11) 2_766 .
C15 O1 Al1 127.89(12) . .
C15 O1 Li1 117.53(15) . .
Al1 O1 Li1 111.76(12) . .
C15 O1 Li1 102.65(13) . 2_766
Al1 O1 Li1 96.51(10) . 2_766
Li1 O1 Li1 85.88(14) . 2_766
C7 N1 C3 120.34(18) . .
C7 N1 Li1 131.06(17) . .
C3 N1 Li1 104.41(16) . .
C13 N2 C9 120.83(18) . .
C13 N2 Li1 123.49(18) . .
C9 N2 Li1 115.60(16) . .
C16 N3 C20 118.37(19) . .
C2 C1 Al1 119.00(16) . .
C2 C1 H1A 107.6 . .
Al1 C1 H1A 107.6 . .
C2 C1 H1B 107.6 . .
Al1 C1 H1B 107.6 . .
H1A C1 H1B 107.0 . .
C1 C2 H2A 109.5 . .
C1 C2 H2B 109.5 . .
H2A C2 H2B 109.5 . .
C1 C2 H2C 109.5 . .
H2A C2 H2C 109.5 . .
H2B C2 H2C 109.5 . .
N1 C3 C4 117.6(2) . .
N1 C3 Al1 122.13(14) . .
C4 C3 Al1 120.24(16) . .
N1 C3 Li1 46.10(12) . .
C4 C3 Li1 154.86(18) . .
Al1 C3 Li1 79.96(10) . .
C5 C4 C3 122.3(2) . .
C5 C4 H4 118.8 . .
C3 C4 H4 118.8 . .
C4 C5 C6 118.4(2) . .
C4 C5 H5 120.8 . .
C6 C5 H5 120.8 . .
C7 C6 C5 119.3(2) . .
C7 C6 H6 120.3 . .
C5 C6 H6 120.3 . .
N1 C7 C6 121.9(2) . .
N1 C7 C8 116.95(19) . .
C6 C7 C8 121.1(2) . .
C7 C8 H8A 109.5 . .
C7 C8 H8B 109.5 . .
H8A C8 H8B 109.5 . .
C7 C8 H8C 109.5 . .
H8A C8 H8C 109.5 . .
H8B C8 H8C 109.5 . .
N2 C9 C10 118.47(19) . .
N2 C9 Al1 115.66(14) . 2_766
C10 C9 Al1 125.87(17) . 2_766
C11 C10 C9 121.0(2) . .
C11 C10 H10 119.5 . .
C9 C10 H10 119.5 . .
C12 C11 C10 118.9(2) . .
C12 C11 H11 120.6 . .
C10 C11 H11 120.6 . .
C11 C12 C13 119.7(2) . .
C11 C12 H12 120.2 . .
C13 C12 H12 120.2 . .
N2 C13 C12 121.1(2) . .
N2 C13 C14 117.44(19) . .
C12 C13 C14 121.5(2) . .
C13 C14 H14A 109.5 . .
C13 C14 H14B 109.5 . .
H14A C14 H14B 109.5 . .
C13 C14 H14C 109.5 . .
H14A C14 H14C 109.5 . .
H14B C14 H14C 109.5 . .
O1 C15 C16 110.47(16) . .
O1 C15 C22 113.99(16) . .
C16 C15 C22 108.27(15) . .
O1 C15 H15 108.0 . .
C16 C15 H15 108.0 . .
C22 C15 H15 108.0 . .
N3 C16 C17 123.94(19) . .
N3 C16 C15 115.68(17) . .
C17 C16 C15 120.37(19) . .
C18 C17 C16 117.3(2) . .
C18 C17 H17 121.3 . .
C16 C17 H17 121.3 . .
C19 C18 C17 119.4(2) . .
C19 C18 H18 120.3 . .
C17 C18 H18 120.3 . .
C18 C19 C20 120.2(2) . .
C18 C19 H19 119.9 . .
C20 C19 H19 119.9 . .
N3 C20 C19 120.7(2) . .
N3 C20 C21 118.1(2) . .
C19 C20 C21 121.2(2) . .
C20 C21 H21A 109.5 . .
C20 C21 H21B 109.5 . .
H21A C21 H21B 109.5 . .
C20 C21 H21C 109.5 . .
H21A C21 H21C 109.5 . .
H21B C21 H21C 109.5 . .
C23 C22 C27 119.3(2) . .
C23 C22 C15 119.0(2) . .
C27 C22 C15 121.6(2) . .
C22 C23 C24 120.4(3) . .
C22 C23 H23 119.8 . .
C24 C23 H23 119.8 . .
C25 C24 C23 119.8(3) . .
C25 C24 H24 120.1 . .
C23 C24 H24 120.1 . .
C26 C25 C24 120.2(2) . .
C26 C25 H25 119.9 . .
C24 C25 H25 119.9 . .
C25 C26 C27 119.9(3) . .
C25 C26 H26 120.0 . .
C27 C26 H26 120.0 . .
C22 C27 C26 120.4(2) . .
C22 C27 H27 119.8 . .
C26 C27 H27 119.8 . .

loop_
_geom_bond_atom_site_label_1
_geom_bond_atom_site_label_2
_geom_bond_distance
_geom_bond_site_symmetry_2
Al1 O1 1.8263(15) .
Al1 C1 1.999(2) .
Al1 C9 2.025(2) 2_766
Al1 C3 2.074(2) .
Al1 Li1 3.111(4) 2_766
Al1 Li1 3.120(3) .
Li1 O1 1.941(4) .
Li1 N2 2.018(4) .
Li1 N1 2.023(4) .
Li1 O1 2.320(4) 2_766
Li1 C3 2.720(4) .
Li1 Li1 2.916(7) 2_766
O1 C15 1.420(2) .
N1 C7 1.354(3) .
N1 C3 1.383(3) .
N2 C13 1.353(3) .
N2 C9 1.361(3) .
N3 C16 1.328(3) .
N3 C20 1.358(3) .
C1 C2 1.529(4) .
C1 H1A 0.9900 .
C1 H1B 0.9900 .
C2 H2A 0.9800 .
C2 H2B 0.9800 .
C2 H2C 0.9800 .
C3 C4 1.397(3) .
C4 C5 1.375(4) .
C4 H4 0.9500 .
C5 C6 1.384(4) .
C5 H5 0.9500 .
C6 C7 1.379(3) .
C6 H6 0.9500 .
C7 C8 1.503(3) .
C8 H8A 0.9800 .
C8 H8B 0.9800 .
C8 H8C 0.9800 .
C9 C10 1.399(3) .
C10 C11 1.388(4) .
C10 H10 0.9500 .
C11 C12 1.365(4) .
C11 H11 0.9500 .
C12 C13 1.387(3) .
C12 H12 0.9500 .
C13 C14 1.491(3) .
C14 H14A 0.9800 .
C14 H14B 0.9800 .
C14 H14C 0.9800 .
C15 C16 1.526(3) .
C15 C22 1.532(3) .
C15 H15 1.0000 .
C16 C17 1.394(3) .
C17 C18 1.381(3) .
C17 H17 0.9500 .
C18 C19 1.375(4) .
C18 H18 0.9500 .
C19 C20 1.387(3) .
C19 H19 0.9500 .
C20 C21 1.487(4) .
C21 H21A 0.9800 .
C21 H21B 0.9800 .
C21 H21C 0.9800 .
C22 C23 1.380(4) .
C22 C27 1.386(3) .
C23 C24 1.397(4) .
C23 H23 0.9500 .
C24 C25 1.381(5) .
C24 H24 0.9500 .
C25 C26 1.374(4) .
C25 H25 0.9500 .
C26 C27 1.394(3) .
C26 H26 0.9500 .
C27 H27 0.9500 .

loop_
_geom_torsion_atom_site_label_1
_geom_torsion_atom_site_label_2
_geom_torsion_atom_site_label_3
_geom_torsion_atom_site_label_4
_geom_torsion
_geom_torsion_site_symmetry_1
_geom_torsion_site_symmetry_4
C1 Al1 O1 C15 54.18(18) . .
C9 Al1 O1 C15 -99.45(16) 2_766 .
C3 Al1 O1 C15 158.86(15) . .
Li1 Al1 O1 C15 -111.59(17) 2_766 .
Li1 Al1 O1 C15 160.3(2) . .
C1 Al1 O1 Li1 -106.08(15) . .
C9 Al1 O1 Li1 100.28(14) 2_766 .
C3 Al1 O1 Li1 -1.41(14) . .
Li1 Al1 O1 Li1 88.15(15) 2_766 .
C1 Al1 O1 Li1 165.78(11) . 2_766
C9 Al1 O1 Li1 12.14(12) 2_766 2_766
C3 Al1 O1 Li1 -89.55(10) . 2_766
Li1 Al1 O1 Li1 -88.15(15) . 2_766
C7 N1 C3 C4 3.2(3) . .
Li1 N1 C3 C4 -156.2(2) . .
C7 N1 C3 Al1 -173.47(14) . .
Li1 N1 C3 Al1 27.1(2) . .
C7 N1 C3 Li1 159.4(2) . .
N1 C3 C4 C5 -3.1(4) . .
Al1 C3 C4 C5 173.6(2) . .
Li1 C3 C4 C5 -46.3(6) . .
C3 C4 C5 C6 0.8(4) . .
C4 C5 C6 C7 1.5(4) . .
C3 N1 C7 C6 -1.0(3) . .
Li1 N1 C7 C6 152.1(2) . .
C3 N1 C7 C8 179.58(18) . .
Li1 N1 C7 C8 -27.3(3) . .
C5 C6 C7 N1 -1.4(4) . .
C5 C6 C7 C8 178.0(2) . .
C13 N2 C9 C10 -0.1(3) . .
Li1 N2 C9 C10 -176.9(2) . .
C13 N2 C9 Al1 179.27(15) . 2_766
Li1 N2 C9 Al1 2.5(2) . 2_766
N2 C9 C10 C11 0.0(4) . .
Al1 C9 C10 C11 -179.3(2) 2_766 .
C9 C10 C11 C12 -0.3(4) . .
C10 C11 C12 C13 0.8(4) . .
C9 N2 C13 C12 0.6(3) . .
Li1 N2 C13 C12 177.1(2) . .
C9 N2 C13 C14 -179.10(19) . .
Li1 N2 C13 C14 -2.6(3) . .
C11 C12 C13 N2 -0.9(4) . .
C11 C12 C13 C14 178.8(3) . .
Al1 O1 C15 C16 27.9(2) . .
Li1 O1 C15 C16 -172.79(17) . .
Li1 O1 C15 C16 -80.84(17) 2_766 .
Al1 O1 C15 C22 -94.24(19) . .
Li1 O1 C15 C22 65.0(2) . .
Li1 O1 C15 C22 156.99(16) 2_766 .
C20 N3 C16 C17 1.7(3) . .
C20 N3 C16 C15 -176.97(17) . .
O1 C15 C16 N3 -13.3(2) . .
C22 C15 C16 N3 112.18(19) . .
O1 C15 C16 C17 167.95(18) . .
C22 C15 C16 C17 -66.6(2) . .
N3 C16 C17 C18 -1.1(3) . .
C15 C16 C17 C18 177.53(19) . .
C16 C17 C18 C19 -0.4(3) . .
C17 C18 C19 C20 1.2(4) . .
C16 N3 C20 C19 -0.9(3) . .
C16 N3 C20 C21 179.0(2) . .
C18 C19 C20 N3 -0.5(3) . .
C18 C19 C20 C21 179.5(2) . .
O1 C15 C22 C23 -125.9(2) . .
C16 C15 C22 C23 110.7(2) . .
O1 C15 C22 C27 58.2(3) . .
C16 C15 C22 C27 -65.2(2) . .
C27 C22 C23 C24 0.2(4) . .
C15 C22 C23 C24 -175.7(3) . .
C22 C23 C24 C25 0.9(5) . .
C23 C24 C25 C26 -1.9(5) . .
C24 C25 C26 C27 1.8(5) . .
C23 C22 C27 C26 -0.3(3) . .
C15 C22 C27 C26 175.5(2) . .
C25 C26 C27 C22 -0.7(4) . .

loop_
_platon_squeeze_void_nr
_platon_squeeze_void_average_x
_platon_squeeze_void_average_y
_platon_squeeze_void_average_z
_platon_squeeze_void_volume
_platon_squeeze_void_count_electrons
_platon_squeeze_void_content
1 -0.022 0.004 0.000 621 171 toluene
